data_4509135
loop_
_publ_author_name
'Yao, Ya-Li'
'Xue, Lin'
'Che, Yun-Xia'
'Zheng, Ji-Min'

_publ_section_title
;
 Syntheses, Structures, and Characterizations of Two Pairs of
 Cd(II)-5-Aminotetrazolate Coordination Polymers
;
_journal_issue 1
_journal_name_full 'Crystal Growth &amp; Design'
_journal_page_first 606
_journal_paper_doi 10.1021/cg8009157
_journal_volume 9
_journal_year 2009
_chemical_formula_sum 'C4 H10 Cd5 N20 O10 S2'
_chemical_formula_weight 1124.44
_chemical_name_systematic
; 
 ? 
;
_space_group_IT_number 14
_symmetry_cell_setting monoclinic
_symmetry_space_group_name_Hall '-P 2ybc'
_symmetry_space_group_name_H-M 'P 1 21/c 1'
_atom_sites_solution_hydrogens geom
_atom_sites_solution_primary direct
_atom_sites_solution_secondary difmap
_audit_creation_method SHELXL-97
_cell_angle_alpha 90.00
_cell_angle_beta 102.43(3)
_cell_angle_gamma 90.00
_cell_formula_units_Z 2
_cell_length_a 8.8482(18)
_cell_length_b 9.5706(19)
_cell_length_c 13.312(3)
_cell_measurement_reflns_used 9643
_cell_measurement_temperature 298(2)
_cell_measurement_theta_max 27.48
_cell_measurement_theta_min 3.10
_cell_volume 1100.9(4)
_computing_cell_refinement 'RAXIS-RAPID Auto(Rigaku, 2004)'
_computing_data_collection 'RAXIS-RAPID Auto(Rigaku, 2004)'
_computing_data_reduction 'CrystalStructure(Rigaku/MSC, 2004)'
_computing_molecular_graphics 'SHELXL-97 (Sheldrick, 2001)'
_computing_publication_material 'SHELXL-97 (Sheldrick, 1997)'
_computing_structure_refinement 'SHELXL-97 (Sheldrick, 1997)'
_computing_structure_solution 'SHELXS-97 (Sheldrick, 1997)'
_diffrn_ambient_temperature 298(2)
_diffrn_measured_fraction_theta_full 0.998
_diffrn_measured_fraction_theta_max 0.998
_diffrn_measurement_device_type 'rigaku r-axis rapid IP area detector'
_diffrn_measurement_method '\w scans'
_diffrn_radiation_monochromator graphite
_diffrn_radiation_probe x-ray
_diffrn_radiation_type MoK\a
_diffrn_radiation_wavelength 0.71073
_diffrn_reflns_av_R_equivalents 0.0410
_diffrn_reflns_av_sigmaI/netI 0.0441
_diffrn_reflns_limit_h_max 9
_diffrn_reflns_limit_h_min -11
_diffrn_reflns_limit_k_max 12
_diffrn_reflns_limit_k_min -12
_diffrn_reflns_limit_l_max 16
_diffrn_reflns_limit_l_min -17
_diffrn_reflns_number 10400
_diffrn_reflns_theta_full 27.48
_diffrn_reflns_theta_max 27.48
_diffrn_reflns_theta_min 3.13
_diffrn_source 'rotating anode'
_exptl_absorpt_coefficient_mu 5.038
_exptl_absorpt_correction_T_max 0.6887
_exptl_absorpt_correction_T_min 0.5831
_exptl_absorpt_correction_type multi-scan
_exptl_crystal_colour Colorless
_exptl_crystal_density_diffrn 3.392
_exptl_crystal_density_method 'not measured'
_exptl_crystal_description Block
_exptl_crystal_F_000 1052
_exptl_crystal_size_max 0.12
_exptl_crystal_size_mid 0.10
_exptl_crystal_size_min 0.08
_refine_diff_density_max 1.128
_refine_diff_density_min -1.200
_refine_diff_density_rms 0.237
_refine_ls_extinction_method none
_refine_ls_goodness_of_fit_ref 1.202
_refine_ls_hydrogen_treatment constr
_refine_ls_matrix_type full
_refine_ls_number_parameters 181
_refine_ls_number_reflns 2519
_refine_ls_number_restraints 0
_refine_ls_restrained_S_all 1.202
_refine_ls_R_factor_all 0.0297
_refine_ls_R_factor_gt 0.0248
_refine_ls_shift/su_max 0.001
_refine_ls_shift/su_mean 0.000
_refine_ls_structure_factor_coef Fsqd
_refine_ls_weighting_details 'calc w=1/[\s^2^(Fo^2^)+(0.0000P)^2^+7.4676P] where P=(Fo^2^+2Fc^2^)/3'
_refine_ls_weighting_scheme calc
_refine_ls_wR_factor_gt 0.0530
_refine_ls_wR_factor_ref 0.0716
_reflns_number_gt 2327
_reflns_number_total 2519
_reflns_threshold_expression >2sigma(I)
_cod_data_source_file cg8009157sup1.cif
_cod_data_source_block 1b
_cod_depositor_comments
;
The following automatic conversions were performed:

'_symmetry_cell_setting' value 'Monoclinic' changed to 'monoclinic'
according to /home/saulius/struct/CIF-dictionaries/cif_core.dic
dictionary named 'cif_core.dic' version 2.4.2 from 2011-04-26.

Automatic conversion script
Id: cif_fix_values 1891 2012-01-12 08:04:46Z andrius 
;
_cod_original_sg_symbol_H-M P2(1)/c
_cod_database_code 4509135

loop_
_symmetry_equiv_pos_as_xyz
'x, y, z'
'-x, y+1/2, -z+1/2'
'-x, -y, -z'
'x, -y-1/2, z-1/2'

loop_
_atom_site_label
_atom_site_type_symbol
_atom_site_fract_x
_atom_site_fract_y
_atom_site_fract_z
_atom_site_U_iso_or_equiv
_atom_site_adp_type
_atom_site_occupancy
_atom_site_symmetry_multiplicity
_atom_site_calc_flag
_atom_site_refinement_flags
C1 C 0.2493(6) 0.5912(5) 0.6722(4) 0.0137(9) Uani 1 1 d .
C2 C 1.2619(6) 0.6651(5) 0.3959(4) 0.0144(9) Uani 1 1 d .
Cd1 Cd 1.0000 1.0000 0.5000 0.01228(12) Uani 1 2 d S
Cd2 Cd 0.75448(4) 0.76073(3) 0.30525(3) 0.01232(10) Uani 1 1 d .
Cd3 Cd 0.39161(4) 0.89236(3) 0.59247(3) 0.01176(10) Uani 1 1 d .
N1 N 0.3557(5) 0.6946(4) 0.6899(3) 0.0125(6) Uani 1 1 d .
N2 N 0.4774(5) 0.6425(4) 0.7597(3) 0.0118(8) Uani 1 1 d .
N3 N 0.4459(5) 0.5141(4) 0.7809(3) 0.0114(8) Uani 1 1 d .
N4 N 0.3053(5) 0.4764(4) 0.7269(3) 0.0125(6) Uani 1 1 d .
N5 N 0.1102(5) 0.5988(5) 0.6076(4) 0.0261(11) Uani 1 1 d .
H5A H 0.0827 0.6742 0.5734 0.031 Uiso 1 1 calc R
H5B H 0.0487 0.5282 0.6004 0.031 Uiso 1 1 calc R
N6 N 1.0282(5) 0.7336(4) 0.3529(3) 0.0156(8) Uani 1 1 d .
N7 N 1.1047(5) 0.8221(4) 0.4203(3) 0.0175(9) Uani 1 1 d .
N8 N 1.2527(5) 0.7828(4) 0.4493(3) 0.0138(8) Uani 1 1 d .
N9 N 1.1252(5) 0.6332(4) 0.3352(3) 0.0183(9) Uani 1 1 d .
N10 N 1.3920(5) 0.5893(5) 0.4028(4) 0.0247(11) Uani 1 1 d .
H10A H 1.3906 0.5147 0.3667 0.030 Uiso 1 1 calc R
H10B H 1.4764 0.6156 0.4434 0.030 Uiso 1 1 calc R
O1 O 0.6159(5) 0.8986(4) 0.5183(3) 0.0193(8) Uani 1 1 d .
O2 O 0.6820(5) 0.7054(4) 0.6336(3) 0.0202(8) Uani 1 1 d .
O3 O 0.7299(5) 0.6914(4) 0.4647(3) 0.0194(8) Uani 1 1 d .
O4 O 0.8847(5) 0.8441(4) 0.5908(3) 0.0224(8) Uani 1 1 d .
O5 O 0.1977(4) 1.0148(3) 0.6403(3) 0.0142(7) Uani 1 1 d .
S1 S 0.73039(14) 0.78617(12) 0.55145(8) 0.0102(2) Uani 1 1 d .

loop_
_atom_site_aniso_label
_atom_site_aniso_U_11
_atom_site_aniso_U_22
_atom_site_aniso_U_33
_atom_site_aniso_U_23
_atom_site_aniso_U_13
_atom_site_aniso_U_12
C1 0.008(2) 0.012(2) 0.021(3) 0.0035(17) 0.0028(19) 0.0019(17)
C2 0.014(3) 0.011(2) 0.017(2) -0.0008(17) 0.0037(19) -0.0021(18)
Cd1 0.0106(3) 0.0102(2) 0.0152(3) -0.00246(16) 0.00099(18) -0.00034(17)
Cd2 0.0155(2) 0.01033(17) 0.01012(18) -0.00093(11) 0.00048(13) -0.00140(12)
Cd3 0.0118(2) 0.00951(16) 0.01303(19) -0.00148(11) 0.00054(13) -0.00064(12)
N1 0.0041(14) 0.0116(13) 0.0207(15) 0.0023(11) -0.0001(11) -0.0001(10)
N2 0.010(2) 0.0126(18) 0.012(2) 0.0025(14) 0.0004(15) -0.0004(15)
N3 0.008(2) 0.0121(18) 0.014(2) 0.0016(14) 0.0019(15) -0.0003(14)
N4 0.0041(14) 0.0116(13) 0.0207(15) 0.0023(11) -0.0001(11) -0.0001(10)
N5 0.012(2) 0.018(2) 0.041(3) 0.0119(19) -0.010(2) -0.0029(17)
N6 0.008(2) 0.019(2) 0.019(2) -0.0047(16) 0.0018(16) -0.0003(16)
N7 0.024(3) 0.011(2) 0.017(2) -0.0031(15) 0.0037(18) 0.0000(16)
N8 0.007(2) 0.0148(19) 0.019(2) -0.0018(15) 0.0013(16) 0.0001(15)
N9 0.019(2) 0.015(2) 0.020(2) -0.0105(16) 0.0020(17) -0.0011(17)
N10 0.009(2) 0.016(2) 0.046(3) -0.0125(19) 0.000(2) 0.0039(16)
O1 0.017(2) 0.0191(18) 0.022(2) 0.0044(14) 0.0058(15) 0.0050(14)
O2 0.035(2) 0.0157(17) 0.0106(17) -0.0003(13) 0.0070(15) -0.0113(15)
O3 0.032(2) 0.0152(17) 0.0140(18) -0.0018(13) 0.0103(15) 0.0007(15)
O4 0.022(2) 0.0222(19) 0.021(2) 0.0051(15) 0.0001(15) -0.0055(15)
O5 0.019(2) 0.0087(15) 0.0138(17) -0.0009(12) 0.0012(14) 0.0005(13)
S1 0.0102(6) 0.0108(5) 0.0100(5) 0.0013(4) 0.0031(4) -0.0003(4)

loop_
_atom_type_symbol
_atom_type_description
_atom_type_scat_dispersion_real
_atom_type_scat_dispersion_imag
_atom_type_scat_source
C C 0.0033 0.0016 'International Tables Vol C Tables 4.2.6.8 and 6.1.1.4'
H H 0.0000 0.0000 'International Tables Vol C Tables 4.2.6.8 and 6.1.1.4'
N N 0.0061 0.0033 'International Tables Vol C Tables 4.2.6.8 and 6.1.1.4'
O O 0.0106 0.0060 'International Tables Vol C Tables 4.2.6.8 and 6.1.1.4'
S S 0.1246 0.1234 'International Tables Vol C Tables 4.2.6.8 and 6.1.1.4'
Cd Cd -0.8075 1.2024 'International Tables Vol C Tables 4.2.6.8 and 6.1.1.4'

loop_
_geom_angle_atom_site_label_1
_geom_angle_atom_site_label_2
_geom_angle_atom_site_label_3
_geom_angle
_geom_angle_site_symmetry_1
_geom_angle_site_symmetry_3
N5 C1 N1 125.5(4) . .
N5 C1 N4 124.6(4) . .
N1 C1 N4 109.9(4) . .
N9 C2 N8 111.1(4) . .
N9 C2 N10 124.6(4) . .
N8 C2 N10 124.3(5) . .
O5 Cd1 O5 180.000(1) 3_676 1_655
O5 Cd1 O4 87.64(13) 3_676 3_776
O5 Cd1 O4 92.36(13) 1_655 3_776
O5 Cd1 O4 92.36(13) 3_676 .
O5 Cd1 O4 87.64(13) 1_655 .
O4 Cd1 O4 180.000(1) 3_776 .
O5 Cd1 N7 83.69(14) 3_676 .
O5 Cd1 N7 96.31(14) 1_655 .
O4 Cd1 N7 88.24(15) 3_776 .
O4 Cd1 N7 91.76(15) . .
O5 Cd1 N7 96.31(14) 3_676 3_776
O5 Cd1 N7 83.69(14) 1_655 3_776
O4 Cd1 N7 91.76(15) 3_776 3_776
O4 Cd1 N7 88.24(15) . 3_776
N7 Cd1 N7 180.00(18) . 3_776
O2 Cd2 O5 100.35(13) 4_575 3_676
O2 Cd2 O3 156.99(15) 4_575 .
O5 Cd2 O3 91.51(12) 3_676 .
O2 Cd2 N4 87.17(14) 4_575 3_666
O5 Cd2 N4 171.30(13) 3_676 3_666
O3 Cd2 N4 79.94(14) . 3_666
O2 Cd2 N6 109.64(15) 4_575 .
O5 Cd2 N6 84.81(14) 3_676 .
O3 Cd2 N6 90.89(15) . .
N4 Cd2 N6 96.85(14) 3_666 .
O2 Cd2 N2 70.18(14) 4_575 4_575
O5 Cd2 N2 80.64(13) 3_676 4_575
O3 Cd2 N2 92.70(14) . 4_575
N4 Cd2 N2 98.01(13) 3_666 4_575
N6 Cd2 N2 165.10(14) . 4_575
O5 Cd3 N3 85.63(13) . 2_656
O5 Cd3 N8 99.60(14) . 1_455
N3 Cd3 N8 171.10(15) 2_656 1_455
O5 Cd3 N1 93.47(13) . .
N3 Cd3 N1 98.15(14) 2_656 .
N8 Cd3 N1 88.77(15) 1_455 .
O5 Cd3 O1 147.25(12) . .
N3 Cd3 O1 81.15(14) 2_656 .
N8 Cd3 O1 90.68(14) 1_455 .
N1 Cd3 O1 117.94(13) . .
O5 Cd3 O1 79.96(12) . 3_676
N3 Cd3 O1 87.67(14) 2_656 3_676
N8 Cd3 O1 86.17(14) 1_455 3_676
N1 Cd3 O1 170.92(14) . 3_676
O1 Cd3 O1 69.72(14) . 3_676
C1 N1 N2 105.7(4) . .
C1 N1 Cd3 131.6(3) . .
N2 N1 Cd3 119.4(3) . .
N3 N2 N1 108.6(4) . .
N3 N2 Cd2 121.7(3) . 4_576
N1 N2 Cd2 127.3(3) . 4_576
N2 N3 N4 110.6(4) . .
N2 N3 Cd3 120.7(3) . 2_646
N4 N3 Cd3 128.3(3) . 2_646
N3 N4 C1 105.1(4) . .
N3 N4 Cd2 120.2(3) . 3_666
C1 N4 Cd2 130.2(3) . 3_666
C1 N5 H5A 120.0 . .
C1 N5 H5B 120.0 . .
H5A N5 H5B 120.0 . .
N7 N6 N9 109.1(4) . .
N7 N6 Cd2 117.2(3) . .
N9 N6 Cd2 133.1(3) . .
N6 N7 N8 110.2(4) . .
N6 N7 Cd1 126.4(3) . .
N8 N7 Cd1 122.7(3) . .
N7 N8 C2 104.5(4) . .
N7 N8 Cd3 115.4(3) . 1_655
C2 N8 Cd3 137.9(3) . 1_655
C2 N9 N6 105.1(4) . .
C2 N9 H9 127.5 . .
N6 N9 H9 127.5 . .
C2 N10 H10A 120.0 . .
C2 N10 H10B 120.0 . .
H10A N10 H10B 120.0 . .
S1 O1 Cd3 115.7(2) . .
S1 O1 Cd3 134.0(2) . 3_676
Cd3 O1 Cd3 110.28(14) . 3_676
S1 O2 Cd2 127.6(2) . 4_576
S1 O3 Cd2 124.6(2) . .
S1 O4 Cd1 123.1(2) . .
Cd1 O5 Cd2 112.21(14) 1_455 3_676
Cd1 O5 Cd3 103.38(13) 1_455 .
Cd2 O5 Cd3 118.33(16) 3_676 .
O4 S1 O3 111.1(2) . .
O4 S1 O2 109.3(2) . .
O3 S1 O2 107.9(2) . .
O4 S1 O1 110.9(2) . .
O3 S1 O1 109.2(2) . .
O2 S1 O1 108.2(2) . .

loop_
_geom_bond_atom_site_label_1
_geom_bond_atom_site_label_2
_geom_bond_distance
_geom_bond_site_symmetry_2
C1 N5 1.343(7) .
C1 N1 1.351(6) .
C1 N4 1.352(6) .
C2 N9 1.337(7) .
C2 N8 1.344(6) .
C2 N10 1.347(7) .
Cd1 O5 2.271(4) 3_676
Cd1 O5 2.271(4) 1_655
Cd1 O4 2.293(4) 3_776
Cd1 O4 2.293(4) .
Cd1 N7 2.303(4) .
Cd1 N7 2.303(4) 3_776
Cd2 O2 2.260(3) 4_575
Cd2 O5 2.278(3) 3_676
Cd2 O3 2.279(3) .
Cd2 N4 2.349(4) 3_666
Cd2 N6 2.382(4) .
Cd2 N2 2.568(4) 4_575
Cd3 O5 2.278(4) .
Cd3 N3 2.285(4) 2_656
Cd3 N8 2.288(4) 1_455
Cd3 N1 2.354(4) .
Cd3 O1 2.400(4) .
Cd3 O1 2.477(4) 3_676
N1 N2 1.357(6) .
N2 N3 1.304(5) .
N2 Cd2 2.568(4) 4_576
N3 N4 1.345(6) .
N3 Cd3 2.285(4) 2_646
N4 Cd2 2.349(4) 3_666
N5 H5A 0.8600 .
N5 H5B 0.8600 .
N6 N7 1.311(6) .
N6 N9 1.342(6) .
N7 N8 1.338(6) .
N8 Cd3 2.288(4) 1_655
N10 H10A 0.8600 .
N10 H10B 0.8600 .
O1 S1 1.479(4) .
O1 Cd3 2.477(4) 3_676
O2 S1 1.476(3) .
O2 Cd2 2.260(4) 4_576
O3 S1 1.468(4) .
O4 S1 1.462(4) .
O5 Cd1 2.271(4) 1_455
O5 Cd2 2.278(3) 3_676

loop_
_geom_torsion_atom_site_label_1
_geom_torsion_atom_site_label_2
_geom_torsion_atom_site_label_3
_geom_torsion_atom_site_label_4
_geom_torsion
_geom_torsion_site_symmetry_1
_geom_torsion_site_symmetry_4
N5 C1 N1 N2 179.9(5) . .
N4 C1 N1 N2 -1.9(5) . .
N5 C1 N1 Cd3 -21.2(8) . .
N4 C1 N1 Cd3 156.9(3) . .
O5 Cd3 N1 C1 78.2(4) . .
N3 Cd3 N1 C1 164.3(4) 2_656 .
N8 Cd3 N1 C1 -21.3(4) 1_455 .
O1 Cd3 N1 C1 -111.5(4) . .
O1 Cd3 N1 C1 34.8(11) 3_676 .
O5 Cd3 N1 N2 -125.3(3) . .
N3 Cd3 N1 N2 -39.2(3) 2_656 .
N8 Cd3 N1 N2 135.2(3) 1_455 .
O1 Cd3 N1 N2 45.0(4) . .
O1 Cd3 N1 N2 -168.7(7) 3_676 .
C1 N1 N2 N3 1.0(5) . .
Cd3 N1 N2 N3 -160.9(3) . .
C1 N1 N2 Cd2 163.7(3) . 4_576
Cd3 N1 N2 Cd2 1.7(5) . 4_576
N1 N2 N3 N4 0.2(5) . .
Cd2 N2 N3 N4 -163.5(3) 4_576 .
N1 N2 N3 Cd3 -173.7(3) . 2_646
Cd2 N2 N3 Cd3 22.5(4) 4_576 2_646
N2 N3 N4 C1 -1.4(5) . .
Cd3 N3 N4 C1 172.0(3) 2_646 .
N2 N3 N4 Cd2 156.9(3) . 3_666
Cd3 N3 N4 Cd2 -29.7(5) 2_646 3_666
N5 C1 N4 N3 -179.8(5) . .
N1 C1 N4 N3 2.1(5) . .
N5 C1 N4 Cd2 25.0(8) . 3_666
N1 C1 N4 Cd2 -153.2(3) . 3_666
O2 Cd2 N6 N7 121.5(3) 4_575 .
O5 Cd2 N6 N7 22.3(4) 3_676 .
O3 Cd2 N6 N7 -69.1(4) . .
N4 Cd2 N6 N7 -149.1(4) 3_666 .
N2 Cd2 N6 N7 34.9(8) 4_575 .
O2 Cd2 N6 N9 -68.6(5) 4_575 .
O5 Cd2 N6 N9 -167.7(5) 3_676 .
O3 Cd2 N6 N9 100.9(5) . .
N4 Cd2 N6 N9 20.9(5) 3_666 .
N2 Cd2 N6 N9 -155.2(5) 4_575 .
N9 N6 N7 N8 -0.4(6) . .
Cd2 N6 N7 N8 171.9(3) . .
N9 N6 N7 Cd1 -171.0(3) . .
Cd2 N6 N7 Cd1 1.2(5) . .
O5 Cd1 N7 N6 -24.2(4) 3_676 .
O5 Cd1 N7 N6 155.8(4) 1_655 .
O4 Cd1 N7 N6 -112.0(4) 3_776 .
O4 Cd1 N7 N6 68.0(4) . .
N7 Cd1 N7 N6 110(100) 3_776 .
O5 Cd1 N7 N8 166.3(4) 3_676 .
O5 Cd1 N7 N8 -13.7(4) 1_655 .
O4 Cd1 N7 N8 78.5(4) 3_776 .
O4 Cd1 N7 N8 -101.5(4) . .
N7 Cd1 N7 N8 -60(100) 3_776 .
N6 N7 N8 C2 -0.1(5) . .
Cd1 N7 N8 C2 170.9(3) . .
N6 N7 N8 Cd3 -166.3(3) . 1_655
Cd1 N7 N8 Cd3 4.8(5) . 1_655
N9 C2 N8 N7 0.6(6) . .
N10 C2 N8 N7 -179.3(5) . .
N9 C2 N8 Cd3 161.8(4) . 1_655
N10 C2 N8 Cd3 -18.2(8) . 1_655
N8 C2 N9 N6 -0.8(6) . .
N10 C2 N9 N6 179.1(5) . .
N7 N6 N9 C2 0.7(5) . .
Cd2 N6 N9 C2 -169.8(4) . .
O5 Cd3 O1 S1 153.3(2) . .
N3 Cd3 O1 S1 85.9(2) 2_656 .
N8 Cd3 O1 S1 -97.7(2) 1_455 .
N1 Cd3 O1 S1 -8.7(3) . .
O1 Cd3 O1 S1 176.7(3) 3_676 .
O5 Cd3 O1 Cd3 -23.4(3) . 3_676
N3 Cd3 O1 Cd3 -90.78(16) 2_656 3_676
N8 Cd3 O1 Cd3 85.67(17) 1_455 3_676
N1 Cd3 O1 Cd3 174.64(14) . 3_676
O1 Cd3 O1 Cd3 0.0 3_676 3_676
O2 Cd2 O3 S1 -115.0(3) 4_575 .
O5 Cd2 O3 S1 6.4(3) 3_676 .
N4 Cd2 O3 S1 -171.9(3) 3_666 .
N6 Cd2 O3 S1 91.3(3) . .
N2 Cd2 O3 S1 -74.3(3) 4_575 .
O5 Cd1 O4 S1 -4.5(3) 3_676 .
O5 Cd1 O4 S1 175.5(3) 1_655 .
O4 Cd1 O4 S1 177(100) 3_776 .
N7 Cd1 O4 S1 -88.3(3) . .
N7 Cd1 O4 S1 91.7(3) 3_776 .
N3 Cd3 O5 Cd1 159.15(15) 2_656 1_455
N8 Cd3 O5 Cd1 -13.59(16) 1_455 1_455
N1 Cd3 O5 Cd1 -102.93(14) . 1_455
O1 Cd3 O5 Cd1 93.0(2) . 1_455
O1 Cd3 O5 Cd1 70.75(14) 3_676 1_455
N3 Cd3 O5 Cd2 34.43(17) 2_656 3_676
N8 Cd3 O5 Cd2 -138.31(17) 1_455 3_676
N1 Cd3 O5 Cd2 132.35(17) . 3_676
O1 Cd3 O5 Cd2 -31.7(3) . 3_676
O1 Cd3 O5 Cd2 -53.97(16) 3_676 3_676
Cd1 O4 S1 O3 68.8(3) . .
Cd1 O4 S1 O2 -172.2(2) . .
Cd1 O4 S1 O1 -52.9(3) . .
Cd2 O3 S1 O4 -70.9(3) . .
Cd2 O3 S1 O2 169.2(3) . .
Cd2 O3 S1 O1 51.8(3) . .
Cd2 O2 S1 O4 28.4(4) 4_576 .
Cd2 O2 S1 O3 149.4(3) 4_576 .
Cd2 O2 S1 O1 -92.6(3) 4_576 .
Cd3 O1 S1 O4 -126.3(2) . .
Cd3 O1 S1 O4 49.3(4) 3_676 .
Cd3 O1 S1 O3 110.9(2) . .
Cd3 O1 S1 O3 -73.5(3) 3_676 .
Cd3 O1 S1 O2 -6.4(3) . .
Cd3 O1 S1 O2 169.3(3) 3_676 .
